data_4307503
loop_
_publ_author_name
'Yu-Fei Song'
'John F. Berry'
'Eckhard Bill'
'Eberhard Bothe'
'Thomas Weyherm\"uller'
'Karl Wieghardt'

_publ_contact_author_address
;  Department of Chemistry
   University of Glasgow
   G12, 8QQ, Glasgow
   UK
;
_publ_contact_author_email ysong@chem.gla.ac.uk
_publ_contact_author_name 'Y.-F. Song'
_publ_section_title
;
Iron Complexes of New Pentadentate Ligands Containing the
1,4,7-Triazacyclononane-1,4-diacetate Motif. Spectroscopic, Electro-, and
Photochemical Studies
;
_journal_name_full 'Inorganic Chemistry'
_journal_page_first 2208
_journal_page_last 2219
_journal_paper_doi 10.1021/ic062001j
_journal_volume 46
_journal_year 2007
_chemical_formula_sum 'C13 H23 Fe N6 O4'
_chemical_formula_weight 383.22
_chemical_name_systematic
; 
 ? 
;
_space_group_IT_number 61
_symmetry_cell_setting orthorhombic
_symmetry_space_group_name_Hall '-P 2ac 2ab'
_symmetry_space_group_name_H-M 'P b c a'
_atom_sites_solution_hydrogens geom
_atom_sites_solution_primary direct
_atom_sites_solution_secondary difmap
_audit_creation_method SHELXL-97
_cell_angle_alpha 90.00
_cell_angle_beta 90.00
_cell_angle_gamma 90.00
_cell_formula_units_Z 8
_cell_length_a 12.2611(6)
_cell_length_b 15.8967(8)
_cell_length_c 16.5101(9)
_cell_measurement_temperature 100(2)
_cell_volume 3218.0(3)
_computing_cell_refinement 'Nonius Kappa-CCD'
_computing_data_collection 'Nonius Kappa-CCD'
_computing_data_reduction 'Nonius Kappa-CCD'
_computing_structure_refinement 'SHELXL-97 (Sheldrick, 1997)'
_computing_structure_solution 'SHELXS-97 (Sheldrick, 1990)'
_diffrn_ambient_temperature 100(2)
_diffrn_measured_fraction_theta_full 0.999
_diffrn_measured_fraction_theta_max 0.999
_diffrn_measurement_device_type 'Bruker-Nonius Kappa-CCD'
_diffrn_measurement_method '241 images at 1.5 deg. in phi, 207 images at 1.5 deg. in \w, 150 sec./frame'
_diffrn_radiation_monochromator graphite
_diffrn_radiation_source 'rotating anode, 50 kV, 80 mA'
_diffrn_radiation_type MoK\a
_diffrn_radiation_wavelength 0.71073
_diffrn_reflns_av_R_equivalents 0.0864
_diffrn_reflns_av_sigmaI/netI 0.0439
_diffrn_reflns_limit_h_max 15
_diffrn_reflns_limit_h_min -16
_diffrn_reflns_limit_k_max 21
_diffrn_reflns_limit_k_min -21
_diffrn_reflns_limit_l_max 22
_diffrn_reflns_limit_l_min -22
_diffrn_reflns_number 47895
_diffrn_reflns_theta_full 28.49
_diffrn_reflns_theta_max 28.49
_diffrn_reflns_theta_min 2.97
_exptl_absorpt_coefficient_mu 0.970
_exptl_absorpt_correction_type none
_exptl_crystal_colour yellow
_exptl_crystal_density_diffrn 1.582
_exptl_crystal_density_method 'not measured'
_exptl_crystal_description 'transparent block'
_exptl_crystal_F_000 1608
_exptl_crystal_size_max 0.10
_exptl_crystal_size_mid 0.05
_exptl_crystal_size_min 0.02
_refine_diff_density_max 0.456
_refine_diff_density_min -0.419
_refine_diff_density_rms 0.083
_refine_ls_extinction_method none
_refine_ls_goodness_of_fit_ref 1.064
_refine_ls_hydrogen_treatment mixed
_refine_ls_matrix_type full
_refine_ls_number_parameters 219
_refine_ls_number_reflns 4069
_refine_ls_number_restraints 0
_refine_ls_restrained_S_all 1.064
_refine_ls_R_factor_all 0.0738
_refine_ls_R_factor_gt 0.0444
_refine_ls_shift/su_max 0.000
_refine_ls_shift/su_mean 0.000
_refine_ls_structure_factor_coef Fsqd
_refine_ls_weighting_details 'calc w=1/[\s^2^(Fo^2^)+(0.0389P)^2^+4.3465P] where P=(Fo^2^+2Fc^2^)/3'
_refine_ls_weighting_scheme calc
_refine_ls_wR_factor_gt 0.0902
_refine_ls_wR_factor_ref 0.1022
_reflns_number_gt 2988
_reflns_number_total 4069
_reflns_threshold_expression >2sigma(I)
_cod_data_source_file ic062001jsi20070105_015228_1.cif
_cod_data_source_block 21
_cod_depositor_comments
;
The following automatic conversions were performed:
'_symmetry_cell_setting' value 'Orthorhombic' changed to 'orthorhombic'
according to '/home/saulius/struct/CIF-dictionaries/cif_core.dic'
dictionary named 'cif_core.dic' version 2.4.1 from 2010-06-29.

Automatic conversion script
Id: cif_fix_enum 1527 2010-12-29 10:47:43Z saulius 
;
_cod_database_code 4307503

loop_
_symmetry_equiv_pos_as_xyz
'x, y, z'
'-x+1/2, -y, z+1/2'
'-x, y+1/2, -z+1/2'
'x+1/2, -y+1/2, -z'
'-x, -y, -z'
'x-1/2, y, -z-1/2'
'x, -y-1/2, z-1/2'
'-x-1/2, y-1/2, z'

loop_
_atom_site_label
_atom_site_type_symbol
_atom_site_fract_x
_atom_site_fract_y
_atom_site_fract_z
_atom_site_U_iso_or_equiv
_atom_site_adp_type
_atom_site_occupancy
_atom_site_symmetry_multiplicity
_atom_site_calc_flag
_atom_site_refinement_flags
_atom_site_disorder_assembly
_atom_site_disorder_group
Fe1 Fe 0.69269(3) 0.17974(2) 0.58822(2) 0.01232(10) Uani 1 1 d . . .
N1 N 0.55969(17) 0.12805(13) 0.66644(12) 0.0142(4) Uani 1 1 d . . .
C2 C 0.4903(2) 0.08423(16) 0.60530(15) 0.0167(5) Uani 1 1 d . . .
H2A H 0.4222 0.0651 0.6318 0.020 Uiso 1 1 calc R . .
H2B H 0.5294 0.0338 0.5854 0.020 Uiso 1 1 calc R . .
C3 C 0.4612(2) 0.14006(16) 0.53326(15) 0.0171(5) Uani 1 1 d . . .
H3A H 0.4303 0.1049 0.4894 0.020 Uiso 1 1 calc R . .
H3B H 0.4049 0.1812 0.5499 0.020 Uiso 1 1 calc R . .
N4 N 0.55883(17) 0.18591(13) 0.50225(12) 0.0148(4) Uani 1 1 d . . .
C5 C 0.5352(2) 0.27706(16) 0.48721(15) 0.0164(5) Uani 1 1 d . . .
H5A H 0.4672 0.2826 0.4552 0.020 Uiso 1 1 calc R . .
H5B H 0.5955 0.3024 0.4557 0.020 Uiso 1 1 calc R . .
C6 C 0.5227(2) 0.32324(16) 0.56744(15) 0.0160(5) Uani 1 1 d . . .
H6A H 0.5260 0.3847 0.5582 0.019 Uiso 1 1 calc R . .
H6B H 0.4510 0.3097 0.5918 0.019 Uiso 1 1 calc R . .
N7 N 0.61171(17) 0.29733(13) 0.62356(12) 0.0136(4) Uani 1 1 d . . .
C8 C 0.5692(2) 0.27973(16) 0.70625(14) 0.0157(5) Uani 1 1 d . . .
H8A H 0.5243 0.3277 0.7249 0.019 Uiso 1 1 calc R . .
H8B H 0.6310 0.2731 0.7443 0.019 Uiso 1 1 calc R . .
C9 C 0.5003(2) 0.19978(15) 0.70611(15) 0.0164(5) Uani 1 1 d . . .
H9A H 0.4820 0.1843 0.7626 0.020 Uiso 1 1 calc R . .
H9B H 0.4313 0.2105 0.6768 0.020 Uiso 1 1 calc R . .
C10 C 0.5992(2) 0.06393(16) 0.72801(15) 0.0179(5) Uani 1 1 d . . .
H10 H 0.6361 0.0181 0.6969 0.021 Uiso 1 1 calc R . .
C11 C 0.6846(2) 0.10192(18) 0.78405(16) 0.0237(6) Uani 1 1 d . . .
H11A H 0.7152 0.0577 0.8186 0.036 Uiso 1 1 calc R . .
H11B H 0.6506 0.1452 0.8180 0.036 Uiso 1 1 calc R . .
H11C H 0.7429 0.1273 0.7516 0.036 Uiso 1 1 calc R . .
C12 C 0.5077(2) 0.02243(18) 0.77691(17) 0.0252(6) Uani 1 1 d . . .
H12A H 0.5389 -0.0201 0.8132 0.038 Uiso 1 1 calc R . .
H12B H 0.4559 -0.0045 0.7398 0.038 Uiso 1 1 calc R . .
H12C H 0.4698 0.0653 0.8090 0.038 Uiso 1 1 calc R . .
C13 C 0.6073(2) 0.14895(18) 0.42807(14) 0.0176(5) Uani 1 1 d . . .
H13A H 0.5616 0.1625 0.3804 0.021 Uiso 1 1 calc R . .
H13B H 0.6117 0.0870 0.4333 0.021 Uiso 1 1 calc R . .
C14 C 0.7215(2) 0.18592(16) 0.41741(15) 0.0173(5) Uani 1 1 d . . .
O15 O 0.76435(15) 0.18952(13) 0.35093(10) 0.0238(4) Uani 1 1 d . . .
O16 O 0.76602(14) 0.21277(11) 0.48470(10) 0.0157(4) Uani 1 1 d . . .
C17 C 0.7025(2) 0.35814(16) 0.62648(15) 0.0166(5) Uani 1 1 d . . .
H17A H 0.6840 0.4041 0.6646 0.020 Uiso 1 1 calc R . .
H17B H 0.7130 0.3832 0.5721 0.020 Uiso 1 1 calc R . .
C18 C 0.8078(2) 0.31621(16) 0.65345(14) 0.0153(5) Uani 1 1 d . . .
O19 O 0.88657(14) 0.35917(12) 0.67126(11) 0.0198(4) Uani 1 1 d . . .
O20 O 0.80752(14) 0.23405(11) 0.65127(10) 0.0151(4) Uani 1 1 d . . .
N21 N 0.74629(19) 0.06251(13) 0.57939(12) 0.0198(5) Uani 1 1 d . . .
N22 N 0.80166(19) 0.03466(13) 0.52551(13) 0.0201(5) Uani 1 1 d . . .
N23 N 0.8534(2) 0.00417(16) 0.47535(15) 0.0350(6) Uani 1 1 d . . .

loop_
_atom_site_aniso_label
_atom_site_aniso_U_11
_atom_site_aniso_U_22
_atom_site_aniso_U_33
_atom_site_aniso_U_23
_atom_site_aniso_U_13
_atom_site_aniso_U_12
Fe1 0.01148(18) 0.01378(17) 0.01170(16) 0.00015(14) 0.00034(14) 0.00065(15)
N1 0.0165(11) 0.0139(10) 0.0122(9) -0.0017(8) 0.0024(8) 0.0004(8)
C2 0.0149(13) 0.0169(13) 0.0183(12) -0.0022(10) 0.0031(10) -0.0028(10)
C3 0.0151(13) 0.0192(13) 0.0169(12) -0.0020(10) 0.0019(10) -0.0036(11)
N4 0.0128(11) 0.0180(11) 0.0135(9) 0.0009(8) 0.0003(8) -0.0021(9)
C5 0.0128(12) 0.0191(13) 0.0173(12) 0.0046(10) -0.0016(10) 0.0010(10)
C6 0.0124(12) 0.0160(12) 0.0197(12) 0.0022(10) -0.0016(9) 0.0005(10)
N7 0.0105(10) 0.0149(10) 0.0153(10) 0.0015(8) -0.0006(8) -0.0003(8)
C8 0.0141(13) 0.0184(13) 0.0145(11) -0.0009(10) 0.0010(10) 0.0018(10)
C9 0.0136(13) 0.0183(13) 0.0174(12) -0.0018(10) 0.0037(10) 0.0017(10)
C10 0.0205(14) 0.0170(13) 0.0162(12) 0.0022(10) 0.0019(10) 0.0016(10)
C11 0.0278(15) 0.0249(14) 0.0183(12) 0.0052(11) -0.0025(12) -0.0002(12)
C12 0.0293(16) 0.0240(15) 0.0221(13) 0.0071(11) 0.0046(12) -0.0020(12)
C13 0.0163(13) 0.0233(13) 0.0131(12) -0.0017(10) 0.0009(9) -0.0009(11)
C14 0.0154(13) 0.0187(12) 0.0178(11) 0.0027(11) -0.0015(10) 0.0037(10)
O15 0.0157(9) 0.0419(12) 0.0137(8) 0.0026(8) 0.0010(7) -0.0004(9)
O16 0.0112(9) 0.0214(9) 0.0143(8) 0.0014(7) 0.0008(7) -0.0013(7)
C17 0.0141(13) 0.0166(12) 0.0190(12) -0.0007(10) 0.0015(10) -0.0016(11)
C18 0.0132(12) 0.0228(13) 0.0099(10) -0.0004(10) 0.0003(9) -0.0002(11)
O19 0.0152(9) 0.0227(10) 0.0215(9) -0.0024(8) -0.0019(7) -0.0031(8)
O20 0.0127(8) 0.0176(9) 0.0150(8) -0.0017(7) -0.0027(7) 0.0006(7)
N21 0.0238(12) 0.0155(11) 0.0200(11) 0.0013(9) 0.0073(10) 0.0046(9)
N22 0.0256(12) 0.0155(11) 0.0193(11) 0.0034(9) 0.0022(10) 0.0023(10)
N23 0.0483(17) 0.0256(13) 0.0311(14) 0.0028(11) 0.0190(13) 0.0107(12)

loop_
_atom_type_symbol
_atom_type_description
_atom_type_scat_dispersion_real
_atom_type_scat_dispersion_imag
_atom_type_scat_source
C C 0.0033 0.0016 'International Tables Vol C Tables 4.2.6.8 and 6.1.1.4'
H H 0.0000 0.0000 'International Tables Vol C Tables 4.2.6.8 and 6.1.1.4'
N N 0.0061 0.0033 'International Tables Vol C Tables 4.2.6.8 and 6.1.1.4'
O O 0.0106 0.0060 'International Tables Vol C Tables 4.2.6.8 and 6.1.1.4'
Fe Fe 0.3463 0.8444 'International Tables Vol C Tables 4.2.6.8 and 6.1.1.4'

loop_
_geom_angle_atom_site_label_1
_geom_angle_atom_site_label_2
_geom_angle_atom_site_label_3
_geom_angle
_geom_angle_site_symmetry_1
_geom_angle_site_symmetry_3
_geom_angle_publ_flag
O20 Fe1 N21 102.47(8) . . ?
O20 Fe1 O16 90.88(7) . . ?
N21 Fe1 O16 92.01(8) . . ?
O20 Fe1 N4 150.85(8) . . ?
N21 Fe1 N4 104.19(9) . . ?
O16 Fe1 N4 76.68(7) . . ?
O20 Fe1 N7 78.92(7) . . ?
N21 Fe1 N7 166.00(8) . . ?
O16 Fe1 N7 101.93(7) . . ?
N4 Fe1 N7 78.08(8) . . ?
O20 Fe1 N1 112.36(7) . . ?
N21 Fe1 N1 86.49(8) . . ?
O16 Fe1 N1 156.50(7) . . ?
N4 Fe1 N1 80.96(8) . . ?
N7 Fe1 N1 80.19(7) . . ?
C2 N1 C9 111.88(19) . . ?
C2 N1 C10 108.73(19) . . ?
C9 N1 C10 111.83(19) . . ?
C2 N1 Fe1 101.35(14) . . ?
C9 N1 Fe1 109.02(14) . . ?
C10 N1 Fe1 113.62(15) . . ?
N1 C2 C3 112.9(2) . . ?
N4 C3 C2 111.4(2) . . ?
C13 N4 C3 114.3(2) . . ?
C13 N4 C5 108.90(19) . . ?
C3 N4 C5 111.97(19) . . ?
C13 N4 Fe1 102.64(14) . . ?
C3 N4 Fe1 111.08(15) . . ?
C5 N4 Fe1 107.35(15) . . ?
N4 C5 C6 109.98(19) . . ?
N7 C6 C5 109.5(2) . . ?
C17 N7 C8 110.95(19) . . ?
C17 N7 C6 113.09(19) . . ?
C8 N7 C6 111.46(19) . . ?
C17 N7 Fe1 103.02(14) . . ?
C8 N7 Fe1 104.02(14) . . ?
C6 N7 Fe1 113.67(15) . . ?
N7 C8 C9 110.4(2) . . ?
N1 C9 C8 111.4(2) . . ?
N1 C10 C11 111.1(2) . . ?
N1 C10 C12 114.1(2) . . ?
C11 C10 C12 110.8(2) . . ?
N4 C13 C14 108.1(2) . . ?
O15 C14 O16 124.7(2) . . ?
O15 C14 C13 121.1(2) . . ?
O16 C14 C13 114.2(2) . . ?
C14 O16 Fe1 116.86(15) . . ?
N7 C17 C18 111.3(2) . . ?
O19 C18 O20 124.7(2) . . ?
O19 C18 C17 119.9(2) . . ?
O20 C18 C17 115.3(2) . . ?
C18 O20 Fe1 117.31(15) . . ?
N22 N21 Fe1 125.98(17) . . ?
N23 N22 N21 176.7(3) . . ?

loop_
_geom_bond_atom_site_label_1
_geom_bond_atom_site_label_2
_geom_bond_distance
_geom_bond_site_symmetry_2
_geom_bond_publ_flag
Fe1 O20 1.9522(17) . ?
Fe1 N21 1.981(2) . ?
Fe1 O16 2.0013(17) . ?
Fe1 N4 2.172(2) . ?
Fe1 N7 2.196(2) . ?
Fe1 N1 2.237(2) . ?
N1 C2 1.493(3) . ?
N1 C9 1.503(3) . ?
N1 C10 1.519(3) . ?
C2 C3 1.526(3) . ?
C3 N4 1.492(3) . ?
N4 C13 1.483(3) . ?
N4 C5 1.498(3) . ?
C5 C6 1.522(3) . ?
C6 N7 1.490(3) . ?
N7 C17 1.475(3) . ?
N7 C8 1.488(3) . ?
C8 C9 1.526(4) . ?
C10 C11 1.523(4) . ?
C10 C12 1.531(4) . ?
C13 C14 1.528(4) . ?
C14 O15 1.218(3) . ?
C14 O16 1.309(3) . ?
C17 C18 1.520(3) . ?
C18 O19 1.219(3) . ?
C18 O20 1.307(3) . ?
N21 N22 1.203(3) . ?
N22 N23 1.150(3) . ?
